data_4033392
loop_
_publ_author_name
'Zhao, Meng-Yao'
'Wang, De-Xian'
'Wang, Mei-Xiang'

_publ_section_title
;
 Synthesis, Structure, and Properties of Corona[6]arenes and Their
 Assembly with Anions in the Crystalline State.
;
_journal_issue 3
_journal_name_full 'The Journal of organic chemistry'
_journal_page_first 1502
_journal_page_last 1509
_journal_paper_doi 10.1021/acs.joc.7b03136
_journal_volume 83
_journal_year 2018
_chemical_formula_moiety '2(C32 H22 N10 O6), 2(C16 H36 N), C10 H6 O6 S2, 4(C2 H6 O S), C4 H10 O'
_chemical_formula_sum 'C118 H156 N22 O23 S6'
_chemical_formula_weight 2443.00
_space_group_crystal_system triclinic
_space_group_IT_number 2
_space_group_name_Hall '-P 1'
_space_group_name_H-M_alt 'P -1'
_symmetry_space_group_name_Hall '-P 1'
_symmetry_space_group_name_H-M 'P -1'
_atom_sites_solution_hydrogens mixed
_atom_sites_solution_primary dual
_audit_creation_date 2017-07-18
_audit_creation_method
;
Olex2 1.2
(compiled 2017.03.28 svn.r3405 for OlexSys, GUI svn.r5337)
;
_audit_update_record
;
????
;
_cell_angle_alpha 100.163(4)
_cell_angle_beta 92.151(5)
_cell_angle_gamma 96.439(5)
_cell_formula_units_Z 1
_cell_length_a 11.713(3)
_cell_length_b 12.688(4)
_cell_length_c 21.381(6)
_cell_measurement_reflns_used 8596
_cell_measurement_temperature 173(2)
_cell_measurement_theta_max 27.4826
_cell_measurement_theta_min 1.6426
_cell_volume 3102.6(15)
_computing_cell_refinement 'CrystalClear (Rigaku Inc., 2007)'
_computing_data_collection 'CrystalClear (Rigaku Inc., 2007)'
_computing_data_reduction 'CrystalClear (Rigaku Inc., 2007)'
_computing_molecular_graphics 'Olex2 (Dolomanov et al., 2009)'
_computing_publication_material 'CIFTAB (Sheldrick, 2013)'
_computing_structure_refinement 'ShelXL (Sheldrick, 2015)'
_computing_structure_solution 'ShelXT (Sheldrick, 2015)'
_diffrn_ambient_temperature 173.15
_diffrn_measured_fraction_theta_full 0.997
_diffrn_measured_fraction_theta_max 0.997
_diffrn_measurement_device_type 'MM007-HF CCD(Saturn 724+)'
_diffrn_measurement_method '\w scans at fixed \c = 45\%'
_diffrn_radiation_monochromator Confocal
_diffrn_radiation_type MoK\a
_diffrn_radiation_wavelength 0.71073
_diffrn_reflns_av_R_equivalents 0.0499
_diffrn_reflns_av_unetI/netI 0.0491
_diffrn_reflns_Laue_measured_fraction_full 0.997
_diffrn_reflns_Laue_measured_fraction_max 0.997
_diffrn_reflns_limit_h_max 14
_diffrn_reflns_limit_h_min -14
_diffrn_reflns_limit_k_max 15
_diffrn_reflns_limit_k_min -15
_diffrn_reflns_limit_l_max 25
_diffrn_reflns_limit_l_min -25
_diffrn_reflns_number 36273
_diffrn_reflns_point_group_measured_fraction_full 0.997
_diffrn_reflns_point_group_measured_fraction_max 0.997
_diffrn_reflns_theta_full 25.199
_diffrn_reflns_theta_max 25.199
_diffrn_reflns_theta_min 1.643
_diffrn_source 'Rotating Anode'
_exptl_absorpt_coefficient_mu 0.188
_exptl_absorpt_correction_T_max 1.0000
_exptl_absorpt_correction_T_min 0.8840
_exptl_absorpt_correction_type multi-scan
_exptl_absorpt_process_details 'CrystalClear (Rigaku Inc., 2007)'
_exptl_crystal_colour red
_exptl_crystal_density_diffrn 1.307
_exptl_crystal_description block
_exptl_crystal_F_000 1298
_exptl_crystal_size_max 0.28
_exptl_crystal_size_mid 0.08
_exptl_crystal_size_min 0.06
_refine_diff_density_max 1.171
_refine_diff_density_min -0.613
_refine_diff_density_rms 0.064
_refine_ls_extinction_method none
_refine_ls_goodness_of_fit_ref 1.145
_refine_ls_hydrogen_treatment constr
_refine_ls_matrix_type full
_refine_ls_number_parameters 821
_refine_ls_number_reflns 11130
_refine_ls_number_restraints 236
_refine_ls_restrained_S_all 1.191
_refine_ls_R_factor_all 0.1027
_refine_ls_R_factor_gt 0.0862
_refine_ls_shift/su_max 0.001
_refine_ls_shift/su_mean 0.000
_refine_ls_structure_factor_coef Fsqd
_refine_ls_weighting_details 'w=1/[\s^2^(Fo^2^)+(0.0923P)^2^+3.5911P] where P=(Fo^2^+2Fc^2^)/3'
_refine_ls_weighting_scheme calc
_refine_ls_wR_factor_gt 0.2086
_refine_ls_wR_factor_ref 0.2203
_reflns_Friedel_coverage 0.000
_reflns_number_gt 9330
_reflns_number_total 11130
_reflns_threshold_expression 'I > 2\s(I)'
_cod_data_source_file jo7b03136_si_011.cif
_cod_data_source_block mx6115
_cod_depositor_comments 'Adding full bibliography for 4033391--4033399.cif.'
_cod_database_code 4033392
_shelx_shelxl_version_number 2016/6
_shelx_space_group_comment
;
The symmetry employed for this shelxl refinement is uniquely defined
by the following loop, which should always be used as a source of
symmetry information in preference to the above space-group names.
They are only intended as comments.
;
_shelx_estimated_absorpt_t_max 0.989
_shelx_estimated_absorpt_t_min 0.949
_olex2_refinement_description
;
1. Fixed Uiso
 At 1.2 times of:
  All C(H) groups, All C(H,H) groups
 At 1.5 times of:
  All C(H,H,H) groups, All C(H,H,H,H,H,H) groups
2. Restrained distances
 S2A-C60A = S2A-C59
 1.82 with sigma of 0.01
 S1A-C58A = S1A-C57A
 1.82 with sigma of 0.01
 S1-C57 = S1-C58 = S2-C59 = S2-C60
 1.82 with sigma of 0.01
3. Uiso/Uaniso restraints and constraints
S1A \\sim S1 \\sim O12 \\sim C57 \\sim C58 \\sim C58A \\sim C57A: within 1.9A
with sigma of 0.02 and sigma for terminal atoms of 0.04
C60A \\sim S2 \\sim O11 \\sim C59 \\sim C60 \\sim S2A: within 1.9A with sigma
of 0.02 and sigma for terminal atoms of 0.04
C55 \\sim O10 \\sim C56: within 1.7A with sigma of 0.02 and sigma for terminal
atoms of 0.04
Uanis(O12) \\sim Ueq, Uanis(S1) \\sim Ueq, Uanis(C57) \\sim Ueq, Uanis(C58)
\\sim Ueq, Uanis(S1A) \\sim Ueq, Uanis(C58A) \\sim Ueq, Uanis(C57A) \\sim Ueq,
Uanis(C60A) \\sim Ueq, Uanis(S2) \\sim Ueq, Uanis(O11) \\sim Ueq, Uanis(C59)
\\sim Ueq, Uanis(C60) \\sim Ueq, Uanis(S2A) \\sim Ueq: with sigma of 0.01 and
sigma for terminal atoms of 0.02
Uanis(C55) \\sim Ueq, Uanis(C56) \\sim Ueq, Uanis(O10) \\sim Ueq: with sigma of
0.01 and sigma for terminal atoms of 0.02
4. Others
 Sof(H59D)=Sof(H59E)=Sof(H59F)=Sof(C60A)=Sof(H60D)=Sof(H60E)=Sof(H60F)=
 Sof(S2A)=1-FVAR(1)
 Sof(S2)=Sof(H59A)=Sof(H59B)=Sof(H59C)=Sof(C60)=Sof(H60A)=Sof(H60B)=Sof(H60C)=
 FVAR(1)
 Sof(C57A)=Sof(H57D)=Sof(H57E)=Sof(H57F)=Sof(C58A)=Sof(H58D)=Sof(H58E)=
 Sof(H58F)=Sof(S1A)=1-FVAR(2)
 Sof(S1)=Sof(C57)=Sof(H57A)=Sof(H57B)=Sof(H57C)=Sof(C58)=Sof(H58A)=Sof(H58B)=
 Sof(H58C)=FVAR(2)
5.a Riding coordinates:
 C45(H45A,H45B,H45C), C60A(H60D,H60E,H60F)
5.b Secondary CH2 refined with riding coordinates:
 C38(H38A,H38B), C39(H39A,H39B), C40(H40A,H40B), C42(H42A,H42B), C43(H43A,
 H43B), C44(H44A,H44B), C46(H46A,H46B), C47(H47A,H47B), C49(H49A,H49B),
 C51(H51A,H51B), C52(H52A,H52B), C53(H53A,H53B), C56(H56A,H56B)
5.c Me refined with riding coordinates:
 C59(H59A,H59B,H59C), C59(H59D,H59E,H59F)
5.d Aromatic/amide H refined with riding coordinates:
 C2(H2), C3(H3), C5(H5), C6(H6), C12(H12), C13(H13), C15(H15), C16(H16),
 C20(H20), C21(H21), C23(H23), C24(H24), C28(H28), C29(H29), C31(H31), C32(H32),
  C34(H34), C36(H36), C37(H37)
5.e Idealised Me refined as rotating group:
 C8(H8A,H8B,H8C), C18(H18A,H18B,H18C), C41(H41A,H41B,H41C), C50(H50A,H50B,
 H50C), C54(H54A,H54B,H54C), C60(H60A,H60B,H60C), C57(H57A,H57B,H57C), C55(H55A,
 H55B,H55C), C58(H58A,H58B,H58C), C57A(H57D,H57E,H57F), C58A(H58D,H58E,H58F)
;
_olex2_submission_special_instructions 'No special instructions were received'

loop_
_space_group_symop_operation_xyz
'x, y, z'
'-x, -y, -z'

loop_
_atom_site_label
_atom_site_type_symbol
_atom_site_fract_x
_atom_site_fract_y
_atom_site_fract_z
_atom_site_U_iso_or_equiv
_atom_site_adp_type
_atom_site_occupancy
_atom_site_site_symmetry_order
_atom_site_calc_flag
_atom_site_refinement_flags_posn
_atom_site_refinement_flags_adp
_atom_site_refinement_flags_occupancy
_atom_site_disorder_assembly
_atom_site_disorder_group
O1 O 0.5784(3) 1.1218(2) 0.95311(14) 0.0566(8) Uani 1 1 d . . . . .
O2 O 0.8806(2) 0.7578(2) 0.89916(14) 0.0509(7) Uani 1 1 d . . . . .
O3 O 0.8627(2) 0.3419(2) 0.84025(15) 0.0572(8) Uani 1 1 d . . . . .
O4 O 0.5564(2) -0.0698(2) 0.69284(14) 0.0499(7) Uani 1 1 d . . . . .
O5 O 0.0798(2) 0.2935(2) 0.70446(15) 0.0531(8) Uani 1 1 d . . . . .
O6 O 0.0878(2) 0.7035(2) 0.78580(13) 0.0456(7) Uani 1 1 d . . . . .
N1 N 0.4862(3) 0.9668(2) 0.89427(14) 0.0385(7) Uani 1 1 d . . . . .
N2 N 0.9578(3) 0.6064(3) 0.90621(16) 0.0488(8) Uani 1 1 d . . . . .
N3 N 0.9534(3) 0.4998(3) 0.89037(17) 0.0496(8) Uani 1 1 d . . . . .
N4 N 0.7944(3) 0.4955(3) 0.81725(14) 0.0402(7) Uani 1 1 d . . . . .
N5 N 0.7996(3) 0.6018(2) 0.83252(14) 0.0390(7) Uani 1 1 d . . . . .
N6 N 0.4763(3) 0.0872(2) 0.70940(15) 0.0376(7) Uani 1 1 d . . . . .
N7 N 0.1648(3) 0.4433(2) 0.77489(14) 0.0377(7) Uani 1 1 d . . . . .
N8 N 0.1674(2) 0.5487(2) 0.79538(14) 0.0361(7) Uani 1 1 d . . . . .
N9 N -0.0053(2) 0.5476(2) 0.73332(16) 0.0412(7) Uani 1 1 d . . . . .
N10 N -0.0089(3) 0.4430(2) 0.71329(16) 0.0430(8) Uani 1 1 d . . . . .
C1 C 0.5872(3) 0.9130(3) 0.89437(16) 0.0363(8) Uani 1 1 d . . . . .
C2 C 0.6878(3) 0.9542(3) 0.8710(2) 0.0468(10) Uani 1 1 d . . . . .
H2 H 0.690888 1.019539 0.854843 0.056 Uiso 1 1 calc R . . . .
C3 C 0.7845(3) 0.9000(3) 0.8710(2) 0.0473(10) Uani 1 1 d . . . . .
H3 H 0.854035 0.927668 0.855079 0.057 Uiso 1 1 calc R . . . .
C4 C 0.7778(3) 0.8053(3) 0.89466(18) 0.0409(9) Uani 1 1 d . . . . .
C5 C 0.6774(3) 0.7619(3) 0.91735(18) 0.0426(9) Uani 1 1 d . . . . .
H5 H 0.673935 0.695992 0.932922 0.051 Uiso 1 1 calc R . . . .
C6 C 0.5826(3) 0.8168(3) 0.91670(17) 0.0409(9) Uani 1 1 d . . . . .
H6 H 0.512679 0.788186 0.931885 0.049 Uiso 1 1 calc R . . . .
C7 C 0.4901(4) 1.0728(3) 0.92351(18) 0.0444(9) Uani 1 1 d . . . . .
C8 C 0.3855(4) 1.1279(3) 0.9174(2) 0.0524(10) Uani 1 1 d . . . . .
H8A H 0.333460 1.113348 0.950555 0.079 Uiso 1 1 calc GR . . . .
H8B H 0.346273 1.100679 0.875426 0.079 Uiso 1 1 calc GR . . . .
H8C H 0.407867 1.205783 0.922281 0.079 Uiso 1 1 calc GR . . . .
C9 C 0.8752(3) 0.6506(3) 0.87927(18) 0.0410(9) Uani 1 1 d . . . . .
C10 C 0.8674(3) 0.4500(3) 0.85063(19) 0.0426(9) Uani 1 1 d . . . . .
C11 C 0.7640(3) 0.2790(3) 0.8076(2) 0.0453(10) Uani 1 1 d . . . . .
C12 C 0.6572(4) 0.2903(3) 0.8299(2) 0.0498(10) Uani 1 1 d . . . . .
H12 H 0.647665 0.341925 0.866752 0.060 Uiso 1 1 calc R . . . .
C13 C 0.5634(3) 0.2246(3) 0.79750(18) 0.0449(9) Uani 1 1 d . . . . .
H13 H 0.488542 0.231649 0.812094 0.054 Uiso 1 1 calc R . . . .
C14 C 0.5772(3) 0.1487(3) 0.74398(17) 0.0370(8) Uani 1 1 d . . . . .
C15 C 0.6862(3) 0.1376(3) 0.7234(2) 0.0467(9) Uani 1 1 d . . . . .
H15 H 0.696825 0.084816 0.687371 0.056 Uiso 1 1 calc R . . . .
C16 C 0.7801(3) 0.2041(3) 0.7556(2) 0.0518(10) Uani 1 1 d . . . . .
H16 H 0.855321 0.197416 0.741427 0.062 Uiso 1 1 calc R . . . .
C17 C 0.4754(3) -0.0210(3) 0.68282(18) 0.0401(9) Uani 1 1 d . . . . .
C18 C 0.3717(4) -0.0745(3) 0.6411(2) 0.0495(10) Uani 1 1 d . . . . .
H18A H 0.390452 -0.141055 0.614825 0.074 Uiso 1 1 calc GR . . . .
H18B H 0.348549 -0.025653 0.613451 0.074 Uiso 1 1 calc GR . . . .
H18C H 0.308327 -0.091646 0.667653 0.074 Uiso 1 1 calc GR . . . .
C19 C 0.3742(3) 0.1406(3) 0.70825(16) 0.0346(8) Uani 1 1 d . . . . .
C20 C 0.3709(3) 0.2251(3) 0.67512(18) 0.0390(8) Uani 1 1 d . . . . .
H20 H 0.435537 0.246305 0.652677 0.047 Uiso 1 1 calc R . . . .
C21 C 0.2744(3) 0.2786(3) 0.67450(19) 0.0437(9) Uani 1 1 d . . . . .
H21 H 0.271396 0.336116 0.651644 0.052 Uiso 1 1 calc R . . . .
C22 C 0.1822(3) 0.2460(3) 0.70814(19) 0.0420(9) Uani 1 1 d . . . . .
C23 C 0.1837(3) 0.1631(3) 0.74143(19) 0.0426(9) Uani 1 1 d . . . . .
H23 H 0.119260 0.142506 0.764127 0.051 Uiso 1 1 calc R . . . .
C24 C 0.2803(3) 0.1102(3) 0.74148(18) 0.0405(9) Uani 1 1 d . . . . .
H24 H 0.282554 0.052604 0.764354 0.049 Uiso 1 1 calc R . . . .
C25 C 0.0824(3) 0.3978(3) 0.73109(18) 0.0382(8) Uani 1 1 d . . . . .
C26 C 0.0881(3) 0.5962(3) 0.76976(17) 0.0342(8) Uani 1 1 d . . . . .
C27 C 0.1906(3) 0.7662(3) 0.81309(18) 0.0376(8) Uani 1 1 d . . . . .
C28 C 0.2843(3) 0.7782(3) 0.77700(17) 0.0395(8) Uani 1 1 d . . . . .
H28 H 0.283170 0.740576 0.734389 0.047 Uiso 1 1 calc R . . . .
C29 C 0.3803(3) 0.8466(3) 0.80441(17) 0.0372(8) Uani 1 1 d . . . . .
H29 H 0.445673 0.856646 0.780185 0.045 Uiso 1 1 calc R . . . .
C30 C 0.3823(3) 0.9006(3) 0.86680(17) 0.0351(8) Uani 1 1 d . . . . .
C31 C 0.2873(3) 0.8859(3) 0.90271(18) 0.0452(9) Uani 1 1 d . . . . .
H31 H 0.289198 0.921420 0.945805 0.054 Uiso 1 1 calc R . . . .
C32 C 0.1896(3) 0.8192(3) 0.87550(19) 0.0450(9) Uani 1 1 d . . . . .
H32 H 0.123363 0.809925 0.899195 0.054 Uiso 1 1 calc R . . . .
N11 N 0.3206(2) 0.3752(3) 0.35923(13) 0.0374(7) Uani 1 1 d . . . . .
C38 C 0.2614(3) 0.4762(3) 0.36238(19) 0.0434(9) Uani 1 1 d . . . . .
H38A H 0.247937 0.488791 0.318447 0.052 Uiso 1 1 calc R . . . .
H38B H 0.185226 0.462952 0.379958 0.052 Uiso 1 1 calc R . . . .
C39 C 0.3257(3) 0.5780(3) 0.4017(2) 0.0483(10) Uani 1 1 d . . . . .
H39A H 0.402912 0.591906 0.385488 0.058 Uiso 1 1 calc R . . . .
H39B H 0.335726 0.568727 0.446556 0.058 Uiso 1 1 calc R . . . .
C40 C 0.2592(5) 0.6729(4) 0.3984(3) 0.0680(13) Uani 1 1 d . . . . .
H40A H 0.250581 0.682380 0.353541 0.082 Uiso 1 1 calc R . . . .
H40B H 0.181243 0.657421 0.413419 0.082 Uiso 1 1 calc R . . . .
C41 C 0.3185(5) 0.7765(4) 0.4383(3) 0.0798(16) Uani 1 1 d . . . . .
H41A H 0.393122 0.795319 0.421345 0.120 Uiso 1 1 calc GR . . . .
H41B H 0.330157 0.766496 0.482385 0.120 Uiso 1 1 calc GR . . . .
H41C H 0.270478 0.834608 0.436927 0.120 Uiso 1 1 calc GR . . . .
C42 C 0.4391(3) 0.3906(4) 0.33334(19) 0.0550(11) Uani 1 1 d . . . . .
H42A H 0.488870 0.445043 0.364547 0.066 Uiso 1 1 calc R . . . .
H42B H 0.472735 0.321766 0.329679 0.066 Uiso 1 1 calc R . . . .
C43 C 0.4415(5) 0.4261(7) 0.2691(2) 0.111(3) Uani 1 1 d . . . . .
H43A H 0.404621 0.364404 0.237139 0.133 Uiso 1 1 calc R . . . .
H43B H 0.391355 0.484218 0.270708 0.133 Uiso 1 1 calc R . . . .
C44 C 0.5419(5) 0.4616(5) 0.2464(3) 0.0876(18) Uani 1 1 d . . . . .
H44A H 0.592245 0.403729 0.245220 0.105 Uiso 1 1 calc R . . . .
H44B H 0.578389 0.523684 0.278237 0.105 Uiso 1 1 calc R . . . .
C45 C 0.5446(4) 0.4949(5) 0.1846(2) 0.0742(15) Uani 1 1 d . . . . .
H45A H 0.593859 0.453098 0.158114 0.111 Uiso 1 1 d R . . . .
H45B H 0.573609 0.569958 0.190194 0.111 Uiso 1 1 d R . . . .
H45C H 0.468239 0.483478 0.164824 0.111 Uiso 1 1 d R . . . .
C46 C 0.2478(3) 0.2830(3) 0.31399(18) 0.0424(9) Uani 1 1 d . . . . .
H46A H 0.236536 0.305813 0.272475 0.051 Uiso 1 1 calc R . . . .
H46B H 0.292106 0.220288 0.306860 0.051 Uiso 1 1 calc R . . . .
C47 C 0.1316(3) 0.2464(3) 0.3356(2) 0.0478(10) Uani 1 1 d . . . . .
H47A H 0.084894 0.307407 0.341777 0.057 Uiso 1 1 calc R . . . .
H47B H 0.140935 0.222173 0.376850 0.057 Uiso 1 1 calc R . . . .
C49 C 0.0703(4) 0.1543(3) 0.2862(3) 0.0601(12) Uani 1 1 d . . . . .
H49A H 0.067929 0.177045 0.244296 0.072 Uiso 1 1 calc R . . . .
H49B H 0.114775 0.091792 0.282737 0.072 Uiso 1 1 calc R . . . .
C50 C -0.0500(5) 0.1200(5) 0.3023(4) 0.100(2) Uani 1 1 d . . . . .
H50A H -0.087239 0.064007 0.267839 0.150 Uiso 1 1 calc GR . . . .
H50B H -0.093621 0.182264 0.307662 0.150 Uiso 1 1 calc GR . . . .
H50C H -0.047885 0.091432 0.341982 0.150 Uiso 1 1 calc GR . . . .
C51 C 0.3312(4) 0.3503(3) 0.42577(17) 0.0425(9) Uani 1 1 d . . . . .
H51A H 0.384209 0.408814 0.452334 0.051 Uiso 1 1 calc R . . . .
H51B H 0.254817 0.351263 0.444005 0.051 Uiso 1 1 calc R . . . .
C52 C 0.3740(4) 0.2439(4) 0.4307(2) 0.0578(12) Uani 1 1 d . . . . .
H52A H 0.331571 0.186155 0.398136 0.069 Uiso 1 1 calc R . . . .
H52B H 0.456664 0.247866 0.422031 0.069 Uiso 1 1 calc R . . . .
C53 C 0.3579(6) 0.2167(4) 0.4953(2) 0.0830(18) Uani 1 1 d . . . . .
H53A H 0.277089 0.222476 0.506168 0.100 Uiso 1 1 calc R . . . .
H53B H 0.408117 0.269613 0.527129 0.100 Uiso 1 1 calc R . . . .
C54 C 0.3857(7) 0.1041(4) 0.4989(3) 0.100(2) Uani 1 1 d . . . . .
H54A H 0.331264 0.051007 0.470502 0.150 Uiso 1 1 calc GR . . . .
H54B H 0.379713 0.091754 0.542734 0.150 Uiso 1 1 calc GR . . . .
H54C H 0.464197 0.096722 0.485938 0.150 Uiso 1 1 calc GR . . . .
S001 S 0.24719(7) 0.56381(7) 0.60027(4) 0.0308(2) Uani 1 1 d . . . . .
O7 O 0.3057(2) 0.6715(2) 0.62238(13) 0.0472(7) Uani 1 1 d . . . . .
O8 O 0.1998(2) 0.5156(2) 0.65164(12) 0.0496(7) Uani 1 1 d . . . . .
O9 O 0.3147(2) 0.4943(2) 0.56071(13) 0.0498(7) Uani 1 1 d . . . . .
C33 C 0.1248(3) 0.5805(3) 0.55150(15) 0.0299(7) Uani 1 1 d . . . . .
C34 C 0.1057(3) 0.6825(3) 0.54666(18) 0.0409(9) Uani 1 1 d . . . . .
H34 H 0.156445 0.742060 0.568992 0.049 Uiso 1 1 calc R . . . .
C35 C 0.0475(3) 0.4906(3) 0.51917(15) 0.0287(7) Uani 1 1 d . . . . .
C36 C 0.0620(3) 0.3824(3) 0.52359(18) 0.0375(8) Uani 1 1 d . . . . .
H36 H 0.123944 0.368507 0.549680 0.045 Uiso 1 1 calc R . . . .
C37 C -0.0112(3) 0.2991(3) 0.4912(2) 0.0452(10) Uani 1 1 d . . . . .
H37 H 0.001127 0.227246 0.494027 0.054 Uiso 1 1 calc R . . . .
S2 S 0.9447(3) 0.8654(3) 0.0757(2) 0.0608(13) Uani 0.444(9) 1 d D U . A 1
O11 O 0.9814(5) 0.9237(4) 0.1463(3) 0.143(2) Uani 1 1 d . U . . .
C59 C 1.0784(5) 0.8128(6) 0.0493(3) 0.105(2) Uani 1 1 d D U . . .
H59A H 1.066095 0.774192 0.005166 0.157 Uiso 0.444(9) 1 calc R . . A 1
H59B H 1.139845 0.872826 0.051861 0.157 Uiso 0.444(9) 1 calc R . . A 1
H59C H 1.100522 0.763278 0.076687 0.157 Uiso 0.444(9) 1 calc R . . A 1
H59D H 1.043916 0.766630 0.009948 0.157 Uiso 0.556(9) 1 calc R . . A 2
H59E H 1.130055 0.872589 0.038708 0.157 Uiso 0.556(9) 1 calc R . . A 2
H59F H 1.122200 0.770375 0.073461 0.157 Uiso 0.556(9) 1 calc R . . A 2
C60 C 0.8842(10) 0.7333(7) 0.0843(6) 0.071(4) Uani 0.444(9) 1 d D U . A 1
H60A H 0.937518 0.702837 0.110585 0.106 Uiso 0.444(9) 1 calc GR . . A 1
H60B H 0.870931 0.686960 0.042214 0.106 Uiso 0.444(9) 1 calc GR . . A 1
H60C H 0.810931 0.737603 0.104710 0.106 Uiso 0.444(9) 1 calc GR . . A 1
S1 S 0.68281(15) 0.49943(14) 0.01683(8) 0.0522(6) Uani 0.654(4) 1 d D U . B 1
O12 O 0.7092(3) 0.5125(3) -0.04837(15) 0.0700(9) Uani 1 1 d . U . . .
C57 C 0.7708(10) 0.3993(9) 0.0328(6) 0.103(4) Uani 0.654(4) 1 d D U . B 1
H57A H 0.752615 0.333970 0.000275 0.155 Uiso 0.654(4) 1 calc GR . . B 1
H57B H 0.755727 0.381985 0.074825 0.155 Uiso 0.654(4) 1 calc GR . . B 1
H57C H 0.852124 0.427042 0.031924 0.155 Uiso 0.654(4) 1 calc GR . . B 1
O10 O 0.000000 1.000000 0.500000 0.138(3) Uani 1 2 d S TU P . .
C55 C 0.0567(8) 0.9234(7) 0.3948(4) 0.135(3) Uani 1 1 d . U . . .
H55A H 0.043470 0.939181 0.352063 0.203 Uiso 1 1 calc GR . . . .
H55B H 0.065623 0.846827 0.391706 0.203 Uiso 1 1 calc GR . . . .
H55C H 0.126771 0.967347 0.415320 0.203 Uiso 1 1 calc GR . . . .
C56 C -0.0355(10) 0.9472(9) 0.4304(5) 0.164(4) Uani 1 1 d . U . . .
H56A H -0.087536 0.879871 0.429924 0.196 Uiso 1 1 calc R . . . .
H56B H -0.078925 0.996465 0.410480 0.196 Uiso 1 1 calc R . . . .
C58 C 0.5527(11) 0.4069(12) 0.0085(8) 0.177(6) Uani 0.654(4) 1 d D U . B 1
H58A H 0.488139 0.442133 -0.004942 0.265 Uiso 0.654(4) 1 calc GR . . B 1
H58B H 0.537846 0.384973 0.049489 0.265 Uiso 0.654(4) 1 calc GR . . B 1
H58C H 0.561292 0.343099 -0.023432 0.265 Uiso 0.654(4) 1 calc GR . . B 1
C60A C 0.9725(15) 0.9539(11) 0.0350(6) 0.144(6) Uani 0.556(9) 1 d D U . A 2
H60D H 0.914856 1.001519 0.044658 0.217 Uiso 0.556(9) 1 d R . . A 2
H60E H 1.046956 0.995329 0.038288 0.217 Uiso 0.556(9) 1 d R . . A 2
H60F H 0.957156 0.913789 -0.007562 0.217 Uiso 0.556(9) 1 d R . . A 2
S2A S 0.9704(8) 0.8638(7) 0.0948(4) 0.183(3) Uani 0.556(9) 1 d D U . A 2
C57A C 0.7006(19) 0.3776(14) 0.0389(10) 0.090(6) Uani 0.346(4) 1 d D U . B 2
H57D H 0.626936 0.402246 0.051305 0.136 Uiso 0.346(4) 1 calc GR . . B 2
H57E H 0.741730 0.361249 0.076135 0.136 Uiso 0.346(4) 1 calc GR . . B 2
H57F H 0.686522 0.312574 0.005965 0.136 Uiso 0.346(4) 1 calc GR . . B 2
C58A C 0.7801(9) 0.5960(7) 0.0696(4) 0.038(3) Uani 0.346(4) 1 d D U . B 2
H58D H 0.819653 0.660310 0.056719 0.057 Uiso 0.346(4) 1 calc GR . . B 2
H58E H 0.817843 0.584353 0.109089 0.057 Uiso 0.346(4) 1 calc GR . . B 2
H58F H 0.699561 0.606364 0.076664 0.057 Uiso 0.346(4) 1 calc GR . . B 2
S1A S 0.7858(4) 0.4815(4) 0.00848(19) 0.0793(15) Uani 0.346(4) 1 d D U . B 2

loop_
_atom_site_aniso_label
_atom_site_aniso_U_11
_atom_site_aniso_U_22
_atom_site_aniso_U_33
_atom_site_aniso_U_23
_atom_site_aniso_U_13
_atom_site_aniso_U_12
O1 0.0603(19) 0.0504(17) 0.0497(17) -0.0091(14) -0.0048(14) -0.0019(14)
O2 0.0332(14) 0.0494(16) 0.0625(18) -0.0058(14) -0.0053(13) 0.0003(12)
O3 0.0421(16) 0.0482(17) 0.078(2) 0.0097(15) -0.0208(14) 0.0033(13)
O4 0.0507(17) 0.0362(14) 0.0654(18) 0.0102(13) 0.0068(14) 0.0143(13)
O5 0.0336(14) 0.0327(14) 0.085(2) -0.0079(14) -0.0127(14) 0.0022(11)
O6 0.0343(14) 0.0352(14) 0.0638(18) -0.0003(12) -0.0075(12) 0.0071(11)
N1 0.0368(17) 0.0387(17) 0.0368(16) 0.0001(13) 0.0001(13) 0.0025(13)
N2 0.0363(18) 0.054(2) 0.053(2) 0.0077(16) -0.0103(15) -0.0017(15)
N3 0.0371(18) 0.053(2) 0.056(2) 0.0098(17) -0.0135(16) 0.0002(15)
N4 0.0350(17) 0.0445(18) 0.0404(17) 0.0083(14) -0.0019(14) 0.0026(14)
N5 0.0329(16) 0.0440(18) 0.0380(16) 0.0052(14) -0.0007(13) 0.0003(13)
N6 0.0351(16) 0.0303(15) 0.0457(17) 0.0034(13) -0.0011(13) 0.0029(12)
N7 0.0354(16) 0.0363(16) 0.0405(17) 0.0052(13) 0.0000(13) 0.0031(13)
N8 0.0357(16) 0.0354(16) 0.0355(16) 0.0016(13) 0.0007(13) 0.0057(13)
N9 0.0291(16) 0.0378(17) 0.0550(19) 0.0042(15) -0.0004(14) 0.0045(13)
N10 0.0298(16) 0.0363(17) 0.060(2) 0.0036(15) -0.0029(14) 0.0029(13)
C1 0.0328(19) 0.039(2) 0.0315(18) -0.0024(15) 0.0008(15) -0.0036(15)
C2 0.046(2) 0.040(2) 0.052(2) 0.0069(18) 0.0051(19) -0.0039(17)
C3 0.036(2) 0.048(2) 0.052(2) 0.0025(19) 0.0075(18) -0.0069(17)
C4 0.0318(19) 0.044(2) 0.041(2) -0.0047(17) -0.0028(16) -0.0002(16)
C5 0.045(2) 0.043(2) 0.040(2) 0.0104(17) 0.0022(17) 0.0051(17)
C6 0.035(2) 0.050(2) 0.038(2) 0.0108(17) 0.0079(16) 0.0018(17)
C7 0.051(2) 0.041(2) 0.037(2) -0.0023(17) 0.0020(18) -0.0013(18)
C8 0.061(3) 0.041(2) 0.052(2) 0.0006(19) -0.001(2) 0.0079(19)
C9 0.0288(19) 0.047(2) 0.044(2) 0.0037(17) 0.0015(16) -0.0013(16)
C10 0.033(2) 0.046(2) 0.048(2) 0.0085(18) -0.0023(17) 0.0012(16)
C11 0.037(2) 0.039(2) 0.058(2) 0.0109(19) -0.0123(18) -0.0007(16)
C12 0.048(2) 0.053(2) 0.043(2) 0.0005(19) -0.0016(18) -0.0025(19)
C13 0.040(2) 0.048(2) 0.044(2) 0.0034(18) 0.0035(17) 0.0004(17)
C14 0.040(2) 0.0320(18) 0.0394(19) 0.0070(15) -0.0002(16) 0.0042(15)
C15 0.043(2) 0.041(2) 0.054(2) 0.0037(18) 0.0051(19) 0.0050(17)
C16 0.035(2) 0.047(2) 0.073(3) 0.010(2) 0.002(2) 0.0083(18)
C17 0.048(2) 0.0314(19) 0.042(2) 0.0093(16) 0.0091(17) 0.0054(16)
C18 0.055(2) 0.032(2) 0.058(3) 0.0023(18) -0.001(2) -0.0014(17)
C19 0.0372(19) 0.0271(17) 0.0360(19) -0.0008(14) -0.0037(15) 0.0004(14)
C20 0.040(2) 0.0308(18) 0.045(2) 0.0057(16) 0.0016(17) 0.0024(15)
C21 0.048(2) 0.0272(18) 0.054(2) 0.0053(17) -0.0051(19) 0.0039(16)
C22 0.034(2) 0.0286(18) 0.057(2) -0.0060(17) -0.0084(17) 0.0013(15)
C23 0.033(2) 0.039(2) 0.051(2) 0.0006(18) 0.0028(17) -0.0027(16)
C24 0.045(2) 0.0332(19) 0.043(2) 0.0080(16) -0.0001(17) -0.0005(16)
C25 0.0274(18) 0.0359(19) 0.050(2) 0.0054(16) 0.0025(16) 0.0003(15)
C26 0.0322(18) 0.0317(18) 0.0377(19) 0.0031(15) 0.0004(15) 0.0050(14)
C27 0.0338(19) 0.0321(18) 0.046(2) 0.0044(16) -0.0020(16) 0.0055(15)
C28 0.042(2) 0.039(2) 0.0356(19) 0.0015(16) -0.0033(16) 0.0089(16)
C29 0.037(2) 0.0391(19) 0.0360(19) 0.0074(16) 0.0063(16) 0.0059(16)
C30 0.039(2) 0.0275(17) 0.0379(19) 0.0047(15) 0.0004(16) 0.0018(14)
C31 0.046(2) 0.048(2) 0.037(2) -0.0030(17) 0.0064(17) 0.0025(18)
C32 0.037(2) 0.048(2) 0.047(2) 0.0019(18) 0.0116(17) -0.0002(17)
N11 0.0301(16) 0.0499(18) 0.0325(15) 0.0069(14) -0.0015(12) 0.0083(13)
C38 0.039(2) 0.046(2) 0.047(2) 0.0142(18) -0.0058(17) 0.0048(17)
C39 0.041(2) 0.053(2) 0.051(2) 0.0104(19) 0.0016(18) 0.0011(18)
C40 0.084(4) 0.048(3) 0.071(3) 0.010(2) -0.014(3) 0.010(2)
C41 0.095(4) 0.048(3) 0.092(4) 0.002(3) -0.005(3) 0.009(3)
C42 0.0270(19) 0.087(3) 0.043(2) -0.005(2) -0.0018(17) 0.000(2)
C43 0.051(3) 0.233(9) 0.044(3) 0.037(4) -0.002(2) -0.022(4)
C44 0.067(3) 0.115(5) 0.082(4) 0.044(4) -0.015(3) -0.024(3)
C45 0.055(3) 0.103(4) 0.068(3) 0.033(3) 0.002(2) -0.001(3)
C46 0.038(2) 0.051(2) 0.0359(19) 0.0024(17) -0.0054(16) 0.0035(17)
C47 0.041(2) 0.047(2) 0.056(2) 0.0126(19) 0.0006(19) 0.0036(18)
C49 0.045(2) 0.040(2) 0.092(4) 0.007(2) -0.007(2) 0.0056(19)
C50 0.067(4) 0.074(4) 0.159(7) 0.044(4) -0.017(4) -0.013(3)
C51 0.050(2) 0.049(2) 0.0295(18) 0.0043(16) -0.0002(16) 0.0169(18)
C52 0.077(3) 0.057(3) 0.042(2) 0.005(2) -0.008(2) 0.032(2)
C53 0.151(6) 0.054(3) 0.051(3) 0.013(2) -0.003(3) 0.038(3)
C54 0.170(7) 0.053(3) 0.077(4) 0.014(3) -0.033(4) 0.028(4)
S001 0.0279(4) 0.0328(4) 0.0297(4) 0.0022(3) -0.0051(3) 0.0027(3)
O7 0.0432(15) 0.0383(14) 0.0552(16) 0.0029(12) -0.0171(13) -0.0003(11)
O8 0.0455(16) 0.0674(19) 0.0386(14) 0.0210(13) -0.0045(12) 0.0028(13)
O9 0.0368(15) 0.0591(17) 0.0473(16) -0.0111(13) -0.0057(12) 0.0152(13)
C33 0.0281(17) 0.0311(17) 0.0309(17) 0.0056(14) 0.0004(14) 0.0047(13)
C34 0.039(2) 0.0324(19) 0.049(2) 0.0070(16) -0.0098(17) -0.0029(15)
C35 0.0270(16) 0.0308(17) 0.0276(16) 0.0039(13) 0.0006(13) 0.0032(13)
C36 0.0338(19) 0.0346(19) 0.045(2) 0.0095(16) -0.0056(16) 0.0064(15)
C37 0.049(2) 0.0255(18) 0.060(2) 0.0091(17) -0.0139(19) 0.0026(16)
S2 0.064(2) 0.0480(18) 0.066(2) 0.0088(15) 0.0090(16) -0.0121(14)
O11 0.174(5) 0.113(4) 0.116(4) -0.025(3) 0.059(4) -0.038(3)
C59 0.108(4) 0.117(5) 0.080(4) -0.001(3) 0.001(3) 0.003(4)
C60 0.071(7) 0.056(6) 0.077(7) -0.001(5) -0.007(6) -0.009(5)
S1 0.0548(12) 0.0551(10) 0.0460(9) 0.0132(7) 0.0078(7) -0.0036(8)
O12 0.085(2) 0.080(2) 0.0478(17) 0.0244(16) 0.0058(16) -0.0019(18)
C57 0.119(8) 0.112(8) 0.094(7) 0.063(6) -0.026(7) 0.019(7)
O10 0.187(6) 0.063(3) 0.145(5) 0.027(3) -0.128(4) -0.033(3)
C55 0.149(7) 0.109(6) 0.145(7) 0.010(5) -0.025(6) 0.039(5)
C56 0.183(7) 0.142(6) 0.178(7) 0.064(6) -0.007(6) 0.023(6)
C58 0.173(12) 0.150(11) 0.198(13) 0.034(10) 0.045(10) -0.041(9)
C60A 0.160(11) 0.142(11) 0.105(9) -0.016(8) -0.032(9) -0.020(9)
S2A 0.203(6) 0.161(5) 0.147(5) -0.027(4) 0.019(4) -0.052(4)
C57A 0.109(12) 0.084(10) 0.075(9) 0.016(8) 0.011(10) -0.006(10)
C58A 0.049(6) 0.036(5) 0.029(5) 0.014(4) -0.021(4) -0.005(4)
S1A 0.086(3) 0.093(3) 0.064(2) 0.018(2) -0.004(2) 0.026(2)

loop_
_atom_type_symbol
_atom_type_description
_atom_type_scat_dispersion_real
_atom_type_scat_dispersion_imag
_atom_type_scat_source
C C 0.0033 0.0016 'International Tables Vol C Tables 4.2.6.8 and 6.1.1.4'
H H 0.0000 0.0000 'International Tables Vol C Tables 4.2.6.8 and 6.1.1.4'
N N 0.0061 0.0033 'International Tables Vol C Tables 4.2.6.8 and 6.1.1.4'
O O 0.0106 0.0060 'International Tables Vol C Tables 4.2.6.8 and 6.1.1.4'
S S 0.1246 0.1234 'International Tables Vol C Tables 4.2.6.8 and 6.1.1.4'

loop_
_geom_angle_atom_site_label_1
_geom_angle_atom_site_label_2
_geom_angle_atom_site_label_3
_geom_angle
_geom_angle_site_symmetry_1
_geom_angle_site_symmetry_3
C9 O2 C4 117.6(3) . .
C10 O3 C11 119.0(3) . .
C25 O5 C22 117.7(3) . .
C26 O6 C27 118.1(3) . .
C1 N1 C30 115.7(3) . .
C7 N1 C1 120.2(3) . .
C7 N1 C30 123.9(3) . .
N3 N2 C9 115.9(3) . .
C10 N3 N2 116.5(3) . .
N5 N4 C10 115.7(3) . .
N4 N5 C9 116.7(3) . .
C17 N6 C14 121.2(3) . .
C17 N6 C19 121.7(3) . .
C19 N6 C14 116.9(3) . .
C25 N7 N8 116.3(3) . .
C26 N8 N7 116.2(3) . .
N10 N9 C26 116.4(3) . .
N9 N10 C25 115.9(3) . .
C2 C1 N1 121.0(3) . .
C6 C1 N1 119.2(3) . .
C6 C1 C2 119.8(4) . .
C1 C2 H2 120.0 . .
C1 C2 C3 119.9(4) . .
C3 C2 H2 120.0 . .
C2 C3 H3 120.5 . .
C4 C3 C2 118.9(4) . .
C4 C3 H3 120.5 . .
C3 C4 O2 117.1(3) . .
C3 C4 C5 122.0(4) . .
C5 C4 O2 120.7(4) . .
C4 C5 H5 121.0 . .
C6 C5 C4 118.1(4) . .
C6 C5 H5 121.0 . .
C1 C6 H6 119.4 . .
C5 C6 C1 121.2(4) . .
C5 C6 H6 119.4 . .
O1 C7 N1 121.1(4) . .
O1 C7 C8 120.8(3) . .
N1 C7 C8 118.1(3) . .
C7 C8 H8A 109.5 . .
C7 C8 H8B 109.5 . .
C7 C8 H8C 109.5 . .
H8A C8 H8B 109.5 . .
H8A C8 H8C 109.5 . .
H8B C8 H8C 109.5 . .
N2 C9 O2 113.4(3) . .
N5 C9 O2 119.6(3) . .
N5 C9 N2 126.7(4) . .
N3 C10 O3 113.7(3) . .
N3 C10 N4 127.0(4) . .
N4 C10 O3 119.1(3) . .
C12 C11 O3 120.4(4) . .
C16 C11 O3 117.6(4) . .
C16 C11 C12 121.9(4) . .
C11 C12 H12 120.8 . .
C11 C12 C13 118.3(4) . .
C13 C12 H12 120.8 . .
C12 C13 H13 119.6 . .
C12 C13 C14 120.9(4) . .
C14 C13 H13 119.6 . .
C13 C14 N6 118.8(3) . .
C15 C14 N6 121.7(3) . .
C15 C14 C13 119.4(3) . .
C14 C15 H15 120.1 . .
C14 C15 C16 119.7(4) . .
C16 C15 H15 120.1 . .
C11 C16 C15 119.7(4) . .
C11 C16 H16 120.2 . .
C15 C16 H16 120.2 . .
O4 C17 N6 121.0(4) . .
O4 C17 C18 121.8(3) . .
N6 C17 C18 117.2(3) . .
C17 C18 H18A 109.5 . .
C17 C18 H18B 109.5 . .
C17 C18 H18C 109.5 . .
H18A C18 H18B 109.5 . .
H18A C18 H18C 109.5 . .
H18B C18 H18C 109.5 . .
C20 C19 N6 119.8(3) . .
C24 C19 N6 120.4(3) . .
C24 C19 C20 119.8(3) . .
C19 C20 H20 119.7 . .
C21 C20 C19 120.6(4) . .
C21 C20 H20 119.7 . .
C20 C21 H21 120.9 . .
C20 C21 C22 118.1(4) . .
C22 C21 H21 120.9 . .
C21 C22 O5 119.3(4) . .
C23 C22 O5 118.3(4) . .
C23 C22 C21 122.3(3) . .
C22 C23 H23 120.5 . .
C22 C23 C24 119.0(4) . .
C24 C23 H23 120.5 . .
C19 C24 H24 119.9 . .
C23 C24 C19 120.2(4) . .
C23 C24 H24 119.9 . .
N7 C25 O5 119.7(3) . .
N7 C25 N10 126.4(3) . .
N10 C25 O5 113.6(3) . .
N8 C26 O6 120.0(3) . .
N8 C26 N9 126.8(3) . .
N9 C26 O6 112.8(3) . .
C28 C27 O6 120.2(3) . .
C28 C27 C32 122.4(3) . .
C32 C27 O6 117.2(3) . .
C27 C28 H28 120.9 . .
C27 C28 C29 118.2(3) . .
C29 C28 H28 120.9 . .
C28 C29 H29 119.6 . .
C28 C29 C30 120.8(3) . .
C30 C29 H29 119.6 . .
C29 C30 N1 118.8(3) . .
C29 C30 C31 120.0(3) . .
C31 C30 N1 121.2(3) . .
C30 C31 H31 120.1 . .
C32 C31 C30 119.9(3) . .
C32 C31 H31 120.1 . .
C27 C32 C31 118.7(4) . .
C27 C32 H32 120.7 . .
C31 C32 H32 120.7 . .
C38 N11 C42 111.1(3) . .
C38 N11 C46 108.4(3) . .
C42 N11 C46 108.1(3) . .
C51 N11 C38 108.2(3) . .
C51 N11 C42 109.9(3) . .
C51 N11 C46 111.1(3) . .
N11 C38 H38A 108.3 . .
N11 C38 H38B 108.3 . .
H38A C38 H38B 107.4 . .
C39 C38 N11 115.7(3) . .
C39 C38 H38A 108.3 . .
C39 C38 H38B 108.3 . .
C38 C39 H39A 109.7 . .
C38 C39 H39B 109.7 . .
C38 C39 C40 110.0(3) . .
H39A C39 H39B 108.2 . .
C40 C39 H39A 109.7 . .
C40 C39 H39B 109.7 . .
C39 C40 H40A 109.2 . .
C39 C40 H40B 109.2 . .
H40A C40 H40B 107.9 . .
C41 C40 C39 112.1(4) . .
C41 C40 H40A 109.2 . .
C41 C40 H40B 109.2 . .
C40 C41 H41A 109.5 . .
C40 C41 H41B 109.5 . .
C40 C41 H41C 109.5 . .
H41A C41 H41B 109.5 . .
H41A C41 H41C 109.5 . .
H41B C41 H41C 109.5 . .
N11 C42 H42A 108.5 . .
N11 C42 H42B 108.5 . .
H42A C42 H42B 107.5 . .
C43 C42 N11 115.1(4) . .
C43 C42 H42A 108.5 . .
C43 C42 H42B 108.5 . .
C42 C43 H43A 107.1 . .
C42 C43 H43B 107.1 . .
H43A C43 H43B 106.8 . .
C44 C43 C42 120.9(5) . .
C44 C43 H43A 107.1 . .
C44 C43 H43B 107.1 . .
C43 C44 H44A 107.1 . .
C43 C44 H44B 107.1 . .
C43 C44 C45 121.0(5) . .
H44A C44 H44B 106.8 . .
C45 C44 H44A 107.1 . .
C45 C44 H44B 107.1 . .
C44 C45 H45A 109.5 . .
C44 C45 H45B 109.5 . .
C44 C45 H45C 109.5 . .
H45A C45 H45B 109.5 . .
H45A C45 H45C 109.5 . .
H45B C45 H45C 109.5 . .
N11 C46 H46A 108.3 . .
N11 C46 H46B 108.3 . .
H46A C46 H46B 107.4 . .
C47 C46 N11 116.1(3) . .
C47 C46 H46A 108.3 . .
C47 C46 H46B 108.3 . .
C46 C47 H47A 109.7 . .
C46 C47 H47B 109.7 . .
C46 C47 C49 110.0(4) . .
H47A C47 H47B 108.2 . .
C49 C47 H47A 109.7 . .
C49 C47 H47B 109.7 . .
C47 C49 H49A 109.0 . .
C47 C49 H49B 109.0 . .
H49A C49 H49B 107.8 . .
C50 C49 C47 112.7(5) . .
C50 C49 H49A 109.0 . .
C50 C49 H49B 109.0 . .
C49 C50 H50A 109.5 . .
C49 C50 H50B 109.5 . .
C49 C50 H50C 109.5 . .
H50A C50 H50B 109.5 . .
H50A C50 H50C 109.5 . .
H50B C50 H50C 109.5 . .
N11 C51 H51A 108.4 . .
N11 C51 H51B 108.4 . .
H51A C51 H51B 107.4 . .
C52 C51 N11 115.7(3) . .
C52 C51 H51A 108.4 . .
C52 C51 H51B 108.4 . .
C51 C52 H52A 109.4 . .
C51 C52 H52B 109.4 . .
H52A C52 H52B 108.0 . .
C53 C52 C51 111.2(4) . .
C53 C52 H52A 109.4 . .
C53 C52 H52B 109.4 . .
C52 C53 H53A 109.2 . .
C52 C53 H53B 109.2 . .
C52 C53 C54 112.2(4) . .
H53A C53 H53B 107.9 . .
C54 C53 H53A 109.2 . .
C54 C53 H53B 109.2 . .
C53 C54 H54A 109.5 . .
C53 C54 H54B 109.5 . .
C53 C54 H54C 109.5 . .
H54A C54 H54B 109.5 . .
H54A C54 H54C 109.5 . .
H54B C54 H54C 109.5 . .
O7 S001 C33 105.55(15) . .
O8 S001 O7 112.35(17) . .
O8 S001 C33 105.19(16) . .
O9 S001 O7 113.55(17) . .
O9 S001 O8 112.63(18) . .
O9 S001 C33 106.78(15) . .
C34 C33 S001 118.0(3) . .
C34 C33 C35 120.0(3) . .
C35 C33 S001 122.0(2) . .
C33 C34 H34 119.7 . .
C33 C34 C37 120.7(3) . 2_566
C37 C34 H34 119.7 2_566 .
C35 C35 C33 119.2(4) 2_566 .
C36 C35 C33 122.4(3) . .
C36 C35 C35 118.4(4) . 2_566
C35 C36 H36 119.5 . .
C37 C36 C35 121.0(3) . .
C37 C36 H36 119.5 . .
C34 C37 H37 119.6 2_566 .
C36 C37 C34 120.7(3) . 2_566
C36 C37 H37 119.6 . .
O11 S2 C59 101.9(4) . .
O11 S2 C60 103.7(5) . .
C60 S2 C59 90.4(5) . .
S2 C59 H59A 109.5 . .
S2 C59 H59B 109.5 . .
S2 C59 H59C 109.5 . .
H59A C59 H59B 109.5 . .
H59A C59 H59C 109.5 . .
H59B C59 H59C 109.5 . .
H59D C59 H59E 109.5 . .
H59D C59 H59F 109.5 . .
H59E C59 H59F 109.5 . .
S2A C59 H59D 109.5 . .
S2A C59 H59E 109.5 . .
S2A C59 H59F 109.5 . .
S2 C60 H60A 109.5 . .
S2 C60 H60B 109.5 . .
S2 C60 H60C 109.5 . .
H60A C60 H60B 109.5 . .
H60A C60 H60C 109.5 . .
H60B C60 H60C 109.5 . .
O12 S1 C57 103.5(4) . .
O12 S1 C58 105.6(6) . .
C57 S1 C58 92.9(7) . .
S1 C57 H57A 109.5 . .
S1 C57 H57B 109.5 . .
S1 C57 H57C 109.5 . .
H57A C57 H57B 109.5 . .
H57A C57 H57C 109.5 . .
H57B C57 H57C 109.5 . .
C56 O10 C56 180.0 . 2_576
H55A C55 H55B 109.5 . .
H55A C55 H55C 109.5 . .
H55B C55 H55C 109.5 . .
C56 C55 H55A 109.5 . .
C56 C55 H55B 109.5 . .
C56 C55 H55C 109.5 . .
O10 C56 H56A 109.0 . .
O10 C56 H56B 109.0 . .
C55 C56 O10 113.1(9) . .
C55 C56 H56A 109.0 . .
C55 C56 H56B 109.0 . .
H56A C56 H56B 107.8 . .
S1 C58 H58A 109.5 . .
S1 C58 H58B 109.5 . .
S1 C58 H58C 109.5 . .
H58A C58 H58B 109.5 . .
H58A C58 H58C 109.5 . .
H58B C58 H58C 109.5 . .
H60D C60A H60E 109.5 . .
H60D C60A H60F 109.5 . .
H60E C60A H60F 109.5 . .
S2A C60A H60D 108.2 . .
S2A C60A H60E 108.4 . .
S2A C60A H60F 111.8 . .
O11 S2A C59 127.6(8) . .
O11 S2A C60A 105.4(8) . .
C59 S2A C60A 81.3(7) . .
H57D C57A H57E 109.5 . .
H57D C57A H57F 109.5 . .
H57E C57A H57F 109.5 . .
S1A C57A H57D 109.5 . .
S1A C57A H57E 109.5 . .
S1A C57A H57F 109.5 . .
H58D C58A H58E 109.5 . .
H58D C58A H58F 109.5 . .
H58E C58A H58F 109.5 . .
S1A C58A H58D 109.5 . .
S1A C58A H58E 109.5 . .
S1A C58A H58F 109.5 . .
O12 S1A C57A 107.2(8) . .
O12 S1A C58A 100.9(4) . .
C58A S1A C57A 101.9(8) . .

loop_
_geom_bond_atom_site_label_1
_geom_bond_atom_site_label_2
_geom_bond_distance
_geom_bond_site_symmetry_2
O1 C7 1.235(5) .
O2 C4 1.413(5) .
O2 C9 1.346(5) .
O3 C10 1.344(5) .
O3 C11 1.413(4) .
O4 C17 1.222(5) .
O5 C22 1.407(4) .
O5 C25 1.342(4) .
O6 C26 1.345(4) .
O6 C27 1.411(4) .
N1 C1 1.431(5) .
N1 C7 1.375(5) .
N1 C30 1.440(4) .
N2 N3 1.330(5) .
N2 C9 1.332(5) .
N3 C10 1.319(5) .
N4 N5 1.324(4) .
N4 C10 1.336(5) .
N5 C9 1.326(5) .
N6 C14 1.442(5) .
N6 C17 1.388(5) .
N6 C19 1.440(4) .
N7 N8 1.329(4) .
N7 C25 1.326(5) .
N8 C26 1.315(4) .
N9 N10 1.316(4) .
N9 C26 1.341(4) .
N10 C25 1.342(5) .
C1 C2 1.383(5) .
C1 C6 1.383(5) .
C2 H2 0.9500 .
C2 C3 1.389(6) .
C3 H3 0.9500 .
C3 C4 1.378(6) .
C4 C5 1.384(5) .
C5 H5 0.9500 .
C5 C6 1.377(5) .
C6 H6 0.9500 .
C7 C8 1.490(6) .
C8 H8A 0.9800 .
C8 H8B 0.9800 .
C8 H8C 0.9800 .
C11 C12 1.369(6) .
C11 C16 1.364(6) .
C12 H12 0.9500 .
C12 C13 1.384(5) .
C13 H13 0.9500 .
C13 C14 1.387(5) .
C14 C15 1.379(5) .
C15 H15 0.9500 .
C15 C16 1.387(6) .
C16 H16 0.9500 .
C17 C18 1.501(5) .
C18 H18A 0.9800 .
C18 H18B 0.9800 .
C18 H18C 0.9800 .
C19 C20 1.388(5) .
C19 C24 1.387(5) .
C20 H20 0.9500 .
C20 C21 1.384(5) .
C21 H21 0.9500 .
C21 C22 1.385(6) .
C22 C23 1.371(6) .
C23 H23 0.9500 .
C23 C24 1.379(5) .
C24 H24 0.9500 .
C27 C28 1.376(5) .
C27 C32 1.385(5) .
C28 H28 0.9500 .
C28 C29 1.383(5) .
C29 H29 0.9500 .
C29 C30 1.386(5) .
C30 C31 1.390(5) .
C31 H31 0.9500 .
C31 C32 1.386(5) .
C32 H32 0.9500 .
N11 C38 1.516(5) .
N11 C42 1.519(5) .
N11 C46 1.532(5) .
N11 C51 1.514(4) .
C38 H38A 0.9900 .
C38 H38B 0.9900 .
C38 C39 1.514(5) .
C39 H39A 0.9900 .
C39 H39B 0.9900 .
C39 C40 1.516(6) .
C40 H40A 0.9900 .
C40 H40B 0.9900 .
C40 C41 1.513(7) .
C41 H41A 0.9800 .
C41 H41B 0.9800 .
C41 H41C 0.9800 .
C42 H42A 0.9900 .
C42 H42B 0.9900 .
C42 C43 1.518(7) .
C43 H43A 0.9900 .
C43 H43B 0.9900 .
C43 C44 1.350(7) .
C44 H44A 0.9900 .
C44 H44B 0.9900 .
C44 C45 1.456(7) .
C45 H45A 0.9601 .
C45 H45B 0.9600 .
C45 H45C 0.9600 .
C46 H46A 0.9900 .
C46 H46B 0.9900 .
C46 C47 1.504(5) .
C47 H47A 0.9900 .
C47 H47B 0.9900 .
C47 C49 1.522(6) .
C49 H49A 0.9900 .
C49 H49B 0.9900 .
C49 C50 1.498(7) .
C50 H50A 0.9800 .
C50 H50B 0.9800 .
C50 H50C 0.9800 .
C51 H51A 0.9900 .
C51 H51B 0.9900 .
C51 C52 1.511(5) .
C52 H52A 0.9900 .
C52 H52B 0.9900 .
C52 C53 1.496(6) .
C53 H53A 0.9900 .
C53 H53B 0.9900 .
C53 C54 1.515(7) .
C54 H54A 0.9800 .
C54 H54B 0.9800 .
C54 H54C 0.9800 .
S001 O7 1.449(3) .
S001 O8 1.447(3) .
S001 O9 1.437(3) .
S001 C33 1.794(3) .
C33 C34 1.360(5) .
C33 C35 1.429(5) .
C34 H34 0.9500 .
C34 C37 1.412(5) 2_566
C35 C35 1.425(6) 2_566
C35 C36 1.420(5) .
C36 H36 0.9500 .
C36 C37 1.351(5) .
C37 H37 0.9500 .
S2 O11 1.581(8) .
S2 C59 1.840(7) .
S2 C60 1.789(8) .
O11 S2A 1.217(9) .
C59 H59A 0.9800 .
C59 H59B 0.9800 .
C59 H59C 0.9800 .
C59 H59D 0.9800 .
C59 H59E 0.9800 .
C59 H59F 0.9800 .
C59 S2A 1.738(8) .
C60 H60A 0.9800 .
C60 H60B 0.9800 .
C60 H60C 0.9800 .
S1 O12 1.473(3) .
S1 C57 1.793(7) .
S1 C58 1.799(8) .
O12 S1A 1.613(5) .
C57 H57A 0.9800 .
C57 H57B 0.9800 .
C57 H57C 0.9800 .
O10 C56 1.541(11) .
O10 C56 1.541(11) 2_576
C55 H55A 0.9800 .
C55 H55B 0.9800 .
C55 H55C 0.9800 .
C55 C56 1.375(12) .
C56 H56A 0.9900 .
C56 H56B 0.9900 .
C58 H58A 0.9800 .
C58 H58B 0.9800 .
C58 H58C 0.9800 .
C60A H60D 0.9600 .
C60A H60E 0.9602 .
C60A H60F 0.9600 .
C60A S2A 1.859(9) .
C57A H57D 0.9800 .
C57A H57E 0.9800 .
C57A H57F 0.9800 .
C57A S1A 1.793(9) .
C58A H58D 0.9800 .
C58A H58E 0.9800 .
C58A H58F 0.9800 .
C58A S1A 1.784(8) .
